data_1514527
loop_
_publ_author_name
'Fasulo, Meg E.'
'Lipke, Mark C.'
'Tilley, T. Don'

_publ_section_title
;
 Structural and mechanistic investigation of a cationic
 hydrogen-substituted ruthenium silylene catalyst for alkene hydrosilation
;
_journal_issue 10
_journal_name_full 'Chemical Science'
_journal_page_first 3882
_journal_paper_doi 10.1039/c3sc51585k
_journal_volume 4
_journal_year 2013
_chemical_formula_sum 'C35 H61 B11 Br6 F P Ru Si'
_chemical_formula_weight 1259.2
_chemical_name_systematic
; 
 ? 
;
_space_group_IT_number 2
_symmetry_cell_setting triclinic
_symmetry_space_group_name_Hall '-P 1'
_symmetry_space_group_name_H-M 'P -1'
_atom_sites_solution_hydrogens geom
_atom_sites_solution_primary direct
_atom_sites_solution_secondary difmap
_audit_creation_method SHELXL-97
_cell_angle_alpha 99.3220(10)
_cell_angle_beta 110.8390(10)
_cell_angle_gamma 91.5770(10)
_cell_formula_units_Z 2
_cell_length_a 11.8239(4)
_cell_length_b 14.7954(5)
_cell_length_c 15.4075(5)
_cell_measurement_reflns_used 9780
_cell_measurement_temperature 100(2)
_cell_measurement_theta_max 68.147
_cell_measurement_theta_min 3.040
_cell_volume 2475.17(14)
_computing_cell_refinement 'Bruker APEX2 v. 2009.1'
_computing_data_collection 'Bruker APEX2 v. 2009.1'
_computing_data_reduction 'Bruker APEX2 v. 2009.1'
_computing_molecular_graphics ORTEP-32
_computing_publication_material CIFTAB
_computing_structure_refinement 'SHELXL-97 (Sheldrick, 2008)'
_computing_structure_solution 'SHELXS-97 (Sheldrick, 2008)'
_diffrn_ambient_temperature 100(2)
_diffrn_detector_area_resol_mean 8.129
_diffrn_measured_fraction_theta_full 0.998
_diffrn_measured_fraction_theta_max 0.964
_diffrn_measurement_device_type 'Bruker APEX II CCD'
_diffrn_measurement_method '\w and \f scans'
_diffrn_radiation_monochromator graphite
_diffrn_radiation_source 'Microfocus Rotating Anode'
_diffrn_radiation_type MoK\a
_diffrn_radiation_wavelength 0.71073
_diffrn_reflns_av_R_equivalents 0.0210
_diffrn_reflns_av_sigmaI/netI 0.0214
_diffrn_reflns_limit_h_max 14
_diffrn_reflns_limit_h_min -11
_diffrn_reflns_limit_k_max 17
_diffrn_reflns_limit_k_min -17
_diffrn_reflns_limit_l_max 18
_diffrn_reflns_limit_l_min -18
_diffrn_reflns_number 28753
_diffrn_reflns_theta_full 25.00
_diffrn_reflns_theta_max 68.26
_diffrn_reflns_theta_min 3.04
_exptl_absorpt_coefficient_mu 5.310
_exptl_absorpt_correction_T_max 0.6626
_exptl_absorpt_correction_T_min 0.6626
_exptl_absorpt_correction_type multi-scan
_exptl_absorpt_process_details SADABS
_exptl_crystal_colour orange
_exptl_crystal_density_diffrn 1.690
_exptl_crystal_density_method 'not measured'
_exptl_crystal_description block
_exptl_crystal_F_000 1236
_exptl_crystal_size_max 0.05
_exptl_crystal_size_mid 0.05
_exptl_crystal_size_min 0.05
_refine_diff_density_max 3.589
_refine_diff_density_min -0.807
_refine_diff_density_rms 0.141
_refine_ls_extinction_method none
_refine_ls_goodness_of_fit_ref 1.030
_refine_ls_hydrogen_treatment mixed
_refine_ls_matrix_type full
_refine_ls_number_parameters 528
_refine_ls_number_reflns 8734
_refine_ls_number_restraints 0
_refine_ls_restrained_S_all 1.030
_refine_ls_R_factor_all 0.0477
_refine_ls_R_factor_gt 0.0471
_refine_ls_shift/su_max 0.001
_refine_ls_shift/su_mean 0.000
_refine_ls_structure_factor_coef Fsqd
_refine_ls_weighting_details 'calc w=1/[\s^2^(Fo^2^)+(0.0744P)^2^+13.3274P] where P=(Fo^2^+2Fc^2^)/3'
_refine_ls_weighting_scheme calc
_refine_ls_wR_factor_gt 0.1333
_refine_ls_wR_factor_ref 0.1338
_reflns_number_gt 8524
_reflns_number_total 8734
_reflns_threshold_expression >2sigma(I)
_cod_data_source_file c3sc51585k.txt
_cod_data_source_block shelxl
_cod_original_formula_sum 'C35 H61 B11 Br6 F1 P Ru Si'
_cod_database_code 1514527

loop_
_symmetry_equiv_pos_as_xyz
'x, y, z'
'-x, -y, -z'

loop_
_atom_site_label
_atom_site_type_symbol
_atom_site_fract_x
_atom_site_fract_y
_atom_site_fract_z
_atom_site_U_iso_or_equiv
_atom_site_adp_type
_atom_site_occupancy
_atom_site_symmetry_multiplicity
_atom_site_calc_flag
_atom_site_refinement_flags
C1 C 0.5447(5) 0.5768(4) 0.1297(4) 0.0312(11) Uani 1 1 d .
C2 C 0.6533(5) 0.6196(4) 0.1284(4) 0.0308(11) Uani 1 1 d .
C3 C 0.6246(5) 0.6995(4) 0.0859(3) 0.0292(11) Uani 1 1 d .
C4 C 0.4957(5) 0.7051(4) 0.0606(3) 0.0304(11) Uani 1 1 d .
C5 C 0.4479(5) 0.6317(3) 0.0903(3) 0.0289(11) Uani 1 1 d .
C6 C 0.5294(6) 0.4841(4) 0.1539(4) 0.0401(14) Uani 1 1 d .
H6A H 0.5118 0.4365 0.0975 0.060 Uiso 1 1 calc R
H6B H 0.4620 0.4823 0.1767 0.060 Uiso 1 1 calc R
H6C H 0.6044 0.4731 0.2034 0.060 Uiso 1 1 calc R
C7 C 0.7769(6) 0.5863(5) 0.1591(4) 0.0445(15) Uani 1 1 d .
H7A H 0.7800 0.5398 0.1983 0.067 Uiso 1 1 calc R
H7B H 0.8375 0.6381 0.1958 0.067 Uiso 1 1 calc R
H7C H 0.7945 0.5592 0.1034 0.067 Uiso 1 1 calc R
C8 C 0.7076(6) 0.7507(4) 0.0542(4) 0.0410(13) Uani 1 1 d .
H8A H 0.7887 0.7615 0.1038 0.061 Uiso 1 1 calc R
H8B H 0.6766 0.8097 0.0412 0.061 Uiso 1 1 calc R
H8C H 0.7123 0.7145 -0.0035 0.061 Uiso 1 1 calc R
C9 C 0.4200(6) 0.7647(4) -0.0036(4) 0.0402(13) Uani 1 1 d .
H9A H 0.3822 0.7288 -0.0677 0.060 Uiso 1 1 calc R
H9B H 0.4718 0.8172 -0.0043 0.060 Uiso 1 1 calc R
H9C H 0.3566 0.7870 0.0194 0.060 Uiso 1 1 calc R
C10 C 0.3173(6) 0.6083(4) 0.0722(4) 0.0426(14) Uani 1 1 d .
H10A H 0.2801 0.6646 0.0859 0.064 Uiso 1 1 calc R
H10B H 0.3104 0.5658 0.1130 0.064 Uiso 1 1 calc R
H10C H 0.2756 0.5793 0.0059 0.064 Uiso 1 1 calc R
C11 C 0.3368(6) 0.8749(4) 0.1971(5) 0.0473(15) Uani 1 1 d .
H11A H 0.3247 0.8077 0.1861 0.071 Uiso 1 1 calc R
H11B H 0.3519 0.8943 0.1440 0.071 Uiso 1 1 calc R
H11C H 0.2639 0.9010 0.2028 0.071 Uiso 1 1 calc R
C12 C 0.4445(5) 0.9087(4) 0.2872(4) 0.0375(13) Uani 1 1 d .
H12 H 0.4487 0.9774 0.2996 0.045 Uiso 1 1 calc R
C13 C 0.4262(7) 0.8765(5) 0.3710(5) 0.0486(16) Uani 1 1 d .
H13A H 0.3500 0.8967 0.3757 0.073 Uiso 1 1 calc R
H13B H 0.4942 0.9028 0.4292 0.073 Uiso 1 1 calc R
H13C H 0.4225 0.8092 0.3617 0.073 Uiso 1 1 calc R
C14 C 0.5518(8) 1.0404(4) 0.1877(5) 0.0553(18) Uani 1 1 d .
H14A H 0.5939 1.0797 0.2495 0.083 Uiso 1 1 calc R
H14B H 0.4648 1.0321 0.1762 0.083 Uiso 1 1 calc R
H14C H 0.5635 1.0694 0.1384 0.083 Uiso 1 1 calc R
C15 C 0.6035(6) 0.9465(4) 0.1864(4) 0.0395(13) Uani 1 1 d .
H15 H 0.5566 0.9094 0.1224 0.047 Uiso 1 1 calc R
C16 C 0.7344(7) 0.9571(4) 0.1925(5) 0.0499(16) Uani 1 1 d .
H16A H 0.7365 0.9735 0.1339 0.075 Uiso 1 1 calc R
H16B H 0.7706 0.8989 0.2014 0.075 Uiso 1 1 calc R
H16C H 0.7805 1.0056 0.2460 0.075 Uiso 1 1 calc R
C17 C 0.6964(7) 1.0288(4) 0.4255(4) 0.0450(15) Uani 1 1 d .
H17A H 0.7517 1.0467 0.4914 0.067 Uiso 1 1 calc R
H17B H 0.6131 1.0388 0.4209 0.067 Uiso 1 1 calc R
H17C H 0.7200 1.0662 0.3865 0.067 Uiso 1 1 calc R
C18 C 0.7036(5) 0.9268(4) 0.3902(4) 0.0328(12) Uani 1 1 d .
H18 H 0.6834 0.8937 0.4353 0.039 Uiso 1 1 calc R
C19 C 0.8363(6) 0.9102(4) 0.4053(5) 0.0457(15) Uani 1 1 d .
H19A H 0.8715 0.9566 0.3812 0.069 Uiso 1 1 calc R
H19B H 0.8395 0.8488 0.3715 0.069 Uiso 1 1 calc R
H19C H 0.8828 0.9144 0.4729 0.069 Uiso 1 1 calc R
C20 C 0.6494(5) 0.5621(3) 0.3883(3) 0.0249(10) Uani 1 1 d .
C21 C 0.7574(5) 0.5180(3) 0.4045(3) 0.0256(10) Uani 1 1 d .
C22 C 0.7559(5) 0.4262(3) 0.4126(3) 0.0285(11) Uani 1 1 d .
H22 H 0.8279 0.3959 0.4212 0.034 Uiso 1 1 calc R
C23 C 0.6502(5) 0.3769(3) 0.4083(4) 0.0299(11) Uani 1 1 d .
C24 C 0.5464(5) 0.4225(3) 0.3960(4) 0.0296(11) Uani 1 1 d .
H24 H 0.4748 0.3905 0.3947 0.036 Uiso 1 1 calc R
C25 C 0.5448(5) 0.5144(3) 0.3857(3) 0.0267(10) Uani 1 1 d .
C26 C 0.8746(5) 0.5700(4) 0.4155(4) 0.0319(11) Uani 1 1 d .
H26A H 0.9137 0.6026 0.4809 0.048 Uiso 1 1 calc R
H26B H 0.8573 0.6145 0.3728 0.048 Uiso 1 1 calc R
H26C H 0.9288 0.5267 0.4000 0.048 Uiso 1 1 calc R
C27 C 0.6502(5) 0.2773(4) 0.4179(5) 0.0404(14) Uani 1 1 d .
H27A H 0.6716 0.2729 0.4846 0.061 Uiso 1 1 calc R
H27B H 0.7098 0.2484 0.3943 0.061 Uiso 1 1 calc R
H27C H 0.5692 0.2457 0.3811 0.061 Uiso 1 1 calc R
C28 C 0.4267(5) 0.5600(4) 0.3691(4) 0.0341(12) Uani 1 1 d .
H28A H 0.4446 0.6233 0.4046 0.051 Uiso 1 1 calc R
H28B H 0.3729 0.5254 0.3905 0.051 Uiso 1 1 calc R
H28C H 0.3866 0.5607 0.3016 0.051 Uiso 1 1 calc R
C29 C 0.0863(6) 0.7507(5) 0.3552(4) 0.0439(14) Uani 1 1 d .
C30 C 0.0621(7) 0.7980(6) 0.2823(7) 0.067(2) Uani 1 1 d .
H30 H 0.0477 0.8611 0.2906 0.080 Uiso 1 1 calc R
C31 C 0.0590(7) 0.7514(10) 0.1963(7) 0.093(4) Uani 1 1 d .
H31 H 0.0406 0.7821 0.1440 0.112 Uiso 1 1 calc R
C32 C 0.0826(7) 0.6601(10) 0.1862(6) 0.090(4) Uani 1 1 d .
H32 H 0.0814 0.6287 0.1269 0.108 Uiso 1 1 calc R
C33 C 0.1072(6) 0.6157(7) 0.2585(6) 0.067(2) Uani 1 1 d .
H33 H 0.1226 0.5528 0.2502 0.080 Uiso 1 1 calc R
C34 C 0.1104(5) 0.6598(5) 0.3445(5) 0.0437(14) Uani 1 1 d .
H34 H 0.1289 0.6283 0.3963 0.052 Uiso 1 1 calc R
C35 C -0.0209(6) 0.0999(4) 0.0778(4) 0.0356(12) Uani 1 1 d .
H35 H -0.0708 0.0432 0.0171 0.043 Uiso 1 1 calc R
B1 B 0.0838(6) 0.1718(5) 0.0640(4) 0.0335(13) Uani 1 1 d .
H100 H 0.1072 0.1668 -0.0009 0.040 Uiso 1 1 calc R
B2 B 0.1285(6) 0.0908(5) 0.1395(4) 0.0374(15) Uani 1 1 d .
H101 H 0.1812 0.0327 0.1240 0.045 Uiso 1 1 calc R
B3 B 0.0152(6) 0.0757(5) 0.1886(4) 0.0380(15) Uani 1 1 d .
H102 H -0.0062 0.0079 0.2054 0.046 Uiso 1 1 calc R
B4 B -0.1010(6) 0.1494(4) 0.1425(4) 0.0330(13) Uani 1 1 d .
H103 H -0.1987 0.1301 0.1294 0.040 Uiso 1 1 calc R
B5 B -0.0579(6) 0.2086(4) 0.0652(4) 0.0308(12) Uani 1 1 d .
H104 H -0.1276 0.2279 0.0014 0.037 Uiso 1 1 calc R
B6 B 0.1938(6) 0.2054(5) 0.1794(4) 0.0335(13) Uani 1 1 d .
B7 B 0.1522(6) 0.1464(5) 0.2568(4) 0.0344(14) Uani 1 1 d .
B8 B 0.0098(6) 0.1827(4) 0.2580(4) 0.0311(13) Uani 1 1 d .
B9 B -0.0345(5) 0.2648(4) 0.1818(4) 0.0272(12) Uani 1 1 d .
B10 B 0.0793(6) 0.2788(4) 0.1326(4) 0.0301(12) Uani 1 1 d .
B11 B 0.1214(6) 0.2637(4) 0.2533(4) 0.0283(12) Uani 1 1 d .
Si1 Si 0.63864(13) 0.68087(9) 0.36450(9) 0.0259(3) Uani 1 1 d .
P1 P 0.58848(12) 0.87679(8) 0.27229(9) 0.0262(3) Uani 1 1 d .
Br1 Br 0.20374(5) 0.36116(4) 0.35989(4) 0.03456(15) Uani 1 1 d .
Br2 Br -0.03421(6) 0.18882(4) 0.36959(4) 0.03699(15) Uani 1 1 d .
Br3 Br -0.12866(5) 0.36466(4) 0.20748(4) 0.03723(15) Uani 1 1 d .
Br4 Br 0.27311(7) 0.10780(5) 0.36436(4) 0.04823(19) Uani 1 1 d .
Br5 Br 0.11462(6) 0.39396(4) 0.09779(4) 0.04301(17) Uani 1 1 d .
Br6 Br 0.36405(6) 0.23791(6) 0.20029(4) 0.04918(19) Uani 1 1 d .
Ru1 Ru 0.58779(3) 0.71720(2) 0.22023(2) 0.02194(11) Uani 1 1 d .
F1 F 0.0845(6) 0.7935(5) 0.4364(4) 0.102(2) Uani 1 1 d .
H1 H 0.727(5) 0.726(4) 0.310(4) 0.032(15) Uiso 1 1 d .
H3 H 0.661(6) 0.744(4) 0.442(4) 0.035(16) Uiso 1 1 d .
H2 H 0.5019 0.7158 0.2801 0.06(2) Uiso 1 1 d .

loop_
_atom_site_aniso_label
_atom_site_aniso_U_11
_atom_site_aniso_U_22
_atom_site_aniso_U_33
_atom_site_aniso_U_23
_atom_site_aniso_U_13
_atom_site_aniso_U_12
C1 0.042(3) 0.024(2) 0.022(2) -0.0011(19) 0.008(2) 0.003(2)
C2 0.035(3) 0.031(3) 0.023(2) -0.002(2) 0.009(2) 0.005(2)
C3 0.034(3) 0.031(3) 0.021(2) 0.0005(19) 0.011(2) 0.002(2)
C4 0.035(3) 0.031(3) 0.021(2) 0.003(2) 0.006(2) 0.003(2)
C5 0.032(3) 0.028(3) 0.021(2) -0.0006(19) 0.006(2) -0.002(2)
C6 0.063(4) 0.023(3) 0.027(3) 0.001(2) 0.008(3) -0.001(2)
C7 0.043(3) 0.047(3) 0.040(3) 0.001(3) 0.013(3) 0.018(3)
C8 0.046(4) 0.045(3) 0.036(3) 0.003(3) 0.024(3) -0.001(3)
C9 0.047(3) 0.040(3) 0.028(3) 0.012(2) 0.005(2) 0.005(3)
C10 0.037(3) 0.046(3) 0.036(3) 0.001(3) 0.006(3) -0.008(3)
C11 0.038(3) 0.039(3) 0.064(4) 0.014(3) 0.015(3) 0.013(3)
C12 0.042(3) 0.026(3) 0.048(3) 0.007(2) 0.020(3) 0.010(2)
C13 0.053(4) 0.042(3) 0.065(4) 0.011(3) 0.038(3) 0.013(3)
C14 0.087(5) 0.029(3) 0.057(4) 0.023(3) 0.028(4) 0.013(3)
C15 0.059(4) 0.026(3) 0.032(3) 0.009(2) 0.014(3) -0.001(3)
C16 0.072(5) 0.037(3) 0.048(4) 0.010(3) 0.031(3) -0.012(3)
C17 0.068(4) 0.024(3) 0.040(3) -0.003(2) 0.021(3) -0.003(3)
C18 0.043(3) 0.024(3) 0.027(3) 0.001(2) 0.009(2) -0.003(2)
C19 0.040(3) 0.033(3) 0.047(4) 0.000(3) 0.000(3) -0.005(2)
C20 0.030(3) 0.022(2) 0.021(2) 0.0031(18) 0.0068(19) 0.0020(19)
C21 0.028(3) 0.026(2) 0.020(2) 0.0032(18) 0.0056(19) 0.0014(19)
C22 0.027(3) 0.028(3) 0.025(2) 0.0032(19) 0.004(2) 0.005(2)
C23 0.035(3) 0.022(2) 0.026(2) 0.0040(19) 0.005(2) 0.000(2)
C24 0.031(3) 0.024(2) 0.031(3) 0.007(2) 0.007(2) -0.002(2)
C25 0.029(3) 0.025(2) 0.025(2) 0.0051(19) 0.009(2) 0.001(2)
C26 0.028(3) 0.032(3) 0.033(3) 0.008(2) 0.006(2) 0.001(2)
C27 0.037(3) 0.022(3) 0.050(3) 0.008(2) 0.001(3) 0.000(2)
C28 0.031(3) 0.035(3) 0.042(3) 0.017(2) 0.016(2) 0.007(2)
C29 0.033(3) 0.057(4) 0.037(3) 0.002(3) 0.011(3) 0.000(3)
C30 0.037(4) 0.074(5) 0.093(6) 0.046(5) 0.015(4) 0.003(3)
C31 0.032(4) 0.198(13) 0.061(6) 0.078(7) 0.009(4) -0.007(6)
C32 0.034(4) 0.185(13) 0.047(5) 0.001(6) 0.018(4) 0.014(6)
C33 0.031(3) 0.096(6) 0.055(5) -0.014(4) 0.004(3) 0.013(4)
C34 0.030(3) 0.053(4) 0.043(3) 0.010(3) 0.008(3) 0.000(3)
C35 0.045(3) 0.027(3) 0.026(3) -0.001(2) 0.005(2) 0.002(2)
B1 0.033(3) 0.039(3) 0.025(3) 0.002(2) 0.008(2) 0.006(3)
B2 0.043(4) 0.034(3) 0.028(3) 0.001(2) 0.005(3) 0.015(3)
B3 0.041(4) 0.037(3) 0.028(3) 0.002(3) 0.005(3) 0.008(3)
B4 0.038(3) 0.028(3) 0.031(3) 0.006(2) 0.009(3) -0.001(2)
B5 0.034(3) 0.029(3) 0.026(3) 0.004(2) 0.008(2) 0.003(2)
B6 0.030(3) 0.042(3) 0.024(3) 0.000(2) 0.005(2) 0.007(3)
B7 0.039(3) 0.036(3) 0.025(3) 0.004(2) 0.007(3) 0.013(3)
B8 0.036(3) 0.027(3) 0.027(3) 0.006(2) 0.008(2) 0.001(2)
B9 0.028(3) 0.023(3) 0.029(3) 0.002(2) 0.009(2) 0.005(2)
B10 0.037(3) 0.028(3) 0.023(3) 0.003(2) 0.009(2) 0.001(2)
B11 0.030(3) 0.029(3) 0.023(3) -0.001(2) 0.008(2) -0.001(2)
Si1 0.0343(7) 0.0199(6) 0.0215(6) 0.0039(5) 0.0079(5) 0.0015(5)
P1 0.0333(7) 0.0199(6) 0.0264(6) 0.0057(5) 0.0115(5) 0.0035(5)
Br1 0.0347(3) 0.0370(3) 0.0262(3) -0.0041(2) 0.0092(2) -0.0053(2)
Br2 0.0454(3) 0.0369(3) 0.0316(3) 0.0087(2) 0.0168(3) 0.0009(2)
Br3 0.0399(3) 0.0342(3) 0.0357(3) 0.0050(2) 0.0114(2) 0.0140(2)
Br4 0.0580(4) 0.0537(4) 0.0253(3) 0.0066(3) 0.0046(3) 0.0302(3)
Br5 0.0594(4) 0.0360(3) 0.0365(3) 0.0068(2) 0.0216(3) -0.0058(3)
Br6 0.0292(3) 0.0800(5) 0.0323(3) -0.0025(3) 0.0096(2) 0.0052(3)
Ru1 0.0264(2) 0.01898(19) 0.01959(19) 0.00363(13) 0.00735(15) 0.00196(14)
F1 0.085(4) 0.127(5) 0.077(4) -0.007(3) 0.018(3) 0.028(4)

loop_
_atom_type_symbol
_atom_type_description
_atom_type_scat_dispersion_real
_atom_type_scat_dispersion_imag
_atom_type_scat_source
C C 0.0181 0.0091 'International Tables Vol C Tables 4.2.6.8 and 6.1.1.4'
H H 0.0000 0.0000 'International Tables Vol C Tables 4.2.6.8 and 6.1.1.4'
B B 0.0090 0.0039 'International Tables Vol C Tables 4.2.6.8 and 6.1.1.4'
Si Si 0.2541 0.3302 'International Tables Vol C Tables 4.2.6.8 and 6.1.1.4'
P P 0.2955 0.4335 'International Tables Vol C Tables 4.2.6.8 and 6.1.1.4'
Br Br -0.6763 1.2805 'International Tables Vol C Tables 4.2.6.8 and 6.1.1.4'
Ru Ru 0.0552 3.2960 'International Tables Vol C Tables 4.2.6.8 and 6.1.1.4'
F F 0.0727 0.0534 'International Tables Vol C Tables 4.2.6.8 and 6.1.1.4'

loop_
_geom_angle_atom_site_label_1
_geom_angle_atom_site_label_2
_geom_angle_atom_site_label_3
_geom_angle
C2 C1 C5 107.6(5)
C2 C1 C6 126.5(5)
C5 C1 C6 125.3(5)
C2 C1 Ru1 70.0(3)
C5 C1 Ru1 71.7(3)
C6 C1 Ru1 130.5(4)
C1 C2 C3 108.8(5)
C1 C2 C7 127.4(5)
C3 C2 C7 123.7(5)
C1 C2 Ru1 72.6(3)
C3 C2 Ru1 72.4(3)
C7 C2 Ru1 124.1(4)
C2 C3 C4 107.0(5)
C2 C3 C8 124.4(5)
C4 C3 C8 127.0(5)
C2 C3 Ru1 70.0(3)
C4 C3 Ru1 73.1(3)
C8 C3 Ru1 133.2(4)
C5 C4 C3 108.3(5)
C5 C4 C9 124.5(5)
C3 C4 C9 126.0(5)
C5 C4 Ru1 70.4(3)
C3 C4 Ru1 69.8(3)
C9 C4 Ru1 135.1(4)
C4 C5 C1 108.2(5)
C4 C5 C10 125.9(5)
C1 C5 C10 125.4(5)
C4 C5 Ru1 73.1(3)
C1 C5 Ru1 71.1(3)
C10 C5 Ru1 127.8(4)
C1 C6 H6A 109.5
C1 C6 H6B 109.5
H6A C6 H6B 109.5
C1 C6 H6C 109.5
H6A C6 H6C 109.5
H6B C6 H6C 109.5
C2 C7 H7A 109.5
C2 C7 H7B 109.5
H7A C7 H7B 109.5
C2 C7 H7C 109.5
H7A C7 H7C 109.5
H7B C7 H7C 109.5
C3 C8 H8A 109.5
C3 C8 H8B 109.5
H8A C8 H8B 109.5
C3 C8 H8C 109.5
H8A C8 H8C 109.5
H8B C8 H8C 109.5
C4 C9 H9A 109.5
C4 C9 H9B 109.5
H9A C9 H9B 109.5
C4 C9 H9C 109.5
H9A C9 H9C 109.5
H9B C9 H9C 109.5
C5 C10 H10A 109.5
C5 C10 H10B 109.5
H10A C10 H10B 109.5
C5 C10 H10C 109.5
H10A C10 H10C 109.5
H10B C10 H10C 109.5
C12 C11 H11A 109.5
C12 C11 H11B 109.5
H11A C11 H11B 109.5
C12 C11 H11C 109.5
H11A C11 H11C 109.5
H11B C11 H11C 109.5
C11 C12 C13 110.9(6)
C11 C12 P1 110.7(4)
C13 C12 P1 113.7(4)
C11 C12 H12 107.1
C13 C12 H12 107.1
P1 C12 H12 107.1
C12 C13 H13A 109.5
C12 C13 H13B 109.5
H13A C13 H13B 109.5
C12 C13 H13C 109.5
H13A C13 H13C 109.5
H13B C13 H13C 109.5
C15 C14 H14A 109.5
C15 C14 H14B 109.5
H14A C14 H14B 109.5
C15 C14 H14C 109.5
H14A C14 H14C 109.5
H14B C14 H14C 109.5
C16 C15 C14 110.0(5)
C16 C15 P1 110.9(4)
C14 C15 P1 117.4(5)
C16 C15 H15 105.9
C14 C15 H15 105.9
P1 C15 H15 105.9
C15 C16 H16A 109.5
C15 C16 H16B 109.5
H16A C16 H16B 109.5
C15 C16 H16C 109.5
H16A C16 H16C 109.5
H16B C16 H16C 109.5
C18 C17 H17A 109.5
C18 C17 H17B 109.5
H17A C17 H17B 109.5
C18 C17 H17C 109.5
H17A C17 H17C 109.5
H17B C17 H17C 109.5
C17 C18 C19 109.2(5)
C17 C18 P1 115.2(4)
C19 C18 P1 116.4(4)
C17 C18 H18 104.9
C19 C18 H18 104.9
P1 C18 H18 104.9
C18 C19 H19A 109.5
C18 C19 H19B 109.5
H19A C19 H19B 109.5
C18 C19 H19C 109.5
H19A C19 H19C 109.5
H19B C19 H19C 109.5
C25 C20 C21 119.8(4)
C25 C20 Si1 117.9(4)
C21 C20 Si1 122.3(4)
C22 C21 C20 119.2(5)
C22 C21 C26 119.8(5)
C20 C21 C26 121.0(4)
C21 C22 C23 121.4(5)
C21 C22 H22 119.3
C23 C22 H22 119.3
C24 C23 C22 118.4(5)
C24 C23 C27 120.8(5)
C22 C23 C27 120.8(5)
C23 C24 C25 121.4(5)
C23 C24 H24 119.3
C25 C24 H24 119.3
C20 C25 C24 119.8(5)
C20 C25 C28 121.2(4)
C24 C25 C28 119.0(5)
C21 C26 H26A 109.5
C21 C26 H26B 109.5
H26A C26 H26B 109.5
C21 C26 H26C 109.5
H26A C26 H26C 109.5
H26B C26 H26C 109.5
C23 C27 H27A 109.5
C23 C27 H27B 109.5
H27A C27 H27B 109.5
C23 C27 H27C 109.5
H27A C27 H27C 109.5
H27B C27 H27C 109.5
C25 C28 H28A 109.5
C25 C28 H28B 109.5
H28A C28 H28B 109.5
C25 C28 H28C 109.5
H28A C28 H28C 109.5
H28B C28 H28C 109.5
F1 C29 C30 118.5(8)
F1 C29 C34 120.0(7)
C30 C29 C34 121.5(7)
C29 C30 C31 118.1(9)
C29 C30 H30 121.0
C31 C30 H30 121.0
C30 C31 C32 120.1(8)
C30 C31 H31 120.0
C32 C31 H31 120.0
C33 C32 C31 120.8(9)
C33 C32 H32 119.6
C31 C32 H32 119.6
C32 C33 C34 120.6(9)
C32 C33 H33 119.7
C34 C33 H33 119.7
C33 C34 C29 119.0(7)
C33 C34 H34 120.5
C29 C34 H34 120.5
B5 C35 B1 63.2(4)
B5 C35 B2 115.3(4)
B1 C35 B2 62.5(4)
B5 C35 B4 63.3(4)
B1 C35 B4 115.8(4)
B2 C35 B4 115.7(4)
B5 C35 B3 116.1(4)
B1 C35 B3 115.3(5)
B2 C35 B3 63.0(4)
B4 C35 B3 63.5(4)
B5 C35 H35 117.0
B1 C35 H35 117.4
B2 C35 H35 117.6
B4 C35 H35 116.8
B3 C35 H35 116.9
C35 B1 B2 58.8(4)
C35 B1 B10 104.3(4)
B2 B1 B10 108.5(4)
C35 B1 B6 104.1(4)
B2 B1 B6 59.7(4)
B10 B1 B6 60.4(3)
C35 B1 B5 58.4(3)
B2 B1 B5 108.3(5)
B10 B1 B5 60.0(3)
B6 B1 B5 108.1(4)
C35 B1 H100 125.3
B2 B1 H100 121.2
B10 B1 H100 122.2
B6 B1 H100 122.5
B5 B1 H100 121.4
C35 B2 B6 104.4(4)
C35 B2 B1 58.7(4)
B6 B2 B1 60.3(4)
C35 B2 B7 104.3(4)
B6 B2 B7 60.2(4)
B1 B2 B7 108.6(4)
C35 B2 B3 58.6(4)
B6 B2 B3 108.3(4)
B1 B2 B3 108.5(5)
B7 B2 B3 59.9(4)
C35 B2 H101 125.2
B6 B2 H101 122.3
B1 B2 H101 121.0
B7 B2 H101 122.3
B3 B2 H101 121.3
C35 B3 B8 103.6(4)
C35 B3 B7 104.2(5)
B8 B3 B7 60.3(4)
C35 B3 B2 58.4(4)
B8 B3 B2 107.8(5)
B7 B3 B2 60.0(4)
C35 B3 B4 58.2(4)
B8 B3 B4 59.5(3)
B7 B3 B4 107.9(5)
B2 B3 B4 107.5(5)
C35 B3 H102 125.5
B8 B3 H102 122.7
B7 B3 H102 122.2
B2 B3 H102 121.6
B4 B3 H102 121.8
C35 B4 B8 103.9(4)
C35 B4 B9 103.7(4)
B8 B4 B9 60.4(3)
C35 B4 B5 58.3(3)
B8 B4 B5 108.1(4)
B9 B4 B5 59.7(3)
C35 B4 B3 58.3(4)
B8 B4 B3 59.8(3)
B9 B4 B3 107.9(4)
B5 B4 B3 107.7(5)
C35 B4 H103 125.6
B8 B4 H103 122.4
B9 B4 H103 122.6
B5 B4 H103 121.5
B3 B4 H103 121.6
C35 B5 B9 103.8(4)
C35 B5 B10 104.0(4)
B9 B5 B10 60.5(3)
C35 B5 B1 58.4(4)
B9 B5 B1 107.8(4)
B10 B5 B1 59.6(4)
C35 B5 B4 58.4(3)
B9 B5 B4 59.8(3)
B10 B5 B4 108.4(4)
B1 B5 B4 107.9(4)
C35 B5 H104 125.5
B9 B5 H104 122.5
B10 B5 H104 122.3
B1 B5 H104 121.7
B4 B5 H104 121.4
B2 B6 B1 60.0(4)
B2 B6 B7 60.4(4)
B1 B6 B7 108.6(5)
B2 B6 B10 108.1(4)
B1 B6 B10 59.7(3)
B7 B6 B10 108.9(4)
B2 B6 B11 108.5(5)
B1 B6 B11 108.3(4)
B7 B6 B11 60.3(3)
B10 B6 B11 60.6(3)
B2 B6 Br6 121.5(4)
B1 B6 Br6 121.3(4)
B7 B6 Br6 121.5(4)
B10 B6 Br6 121.2(4)
B11 B6 Br6 121.6(4)
B6 B7 B3 107.7(4)
B6 B7 B2 59.3(4)
B3 B7 B2 60.1(4)
B6 B7 B8 107.7(4)
B3 B7 B8 59.8(4)
B2 B7 B8 107.5(4)
B6 B7 B11 60.1(4)
B3 B7 B11 108.0(4)
B2 B7 B11 107.5(4)
B8 B7 B11 60.0(3)
B6 B7 Br4 121.9(4)
B3 B7 Br4 120.8(4)
B2 B7 Br4 120.6(4)
B8 B7 Br4 123.0(4)
B11 B7 Br4 123.2(4)
B4 B8 B3 60.7(4)
B4 B8 B9 59.8(3)
B3 B8 B9 108.2(4)
B4 B8 B11 108.2(4)
B3 B8 B11 108.2(5)
B9 B8 B11 59.8(3)
B4 B8 B7 108.5(4)
B3 B8 B7 59.9(4)
B9 B8 B7 107.8(4)
B11 B8 B7 60.1(4)
B4 B8 Br2 121.1(4)
B3 B8 Br2 121.5(4)
B9 B8 Br2 121.7(4)
B11 B8 Br2 121.8(4)
B7 B8 Br2 122.0(4)
B5 B9 B4 60.5(3)
B5 B9 B11 108.5(4)
B4 B9 B11 108.3(4)
B5 B9 B8 108.2(4)
B4 B9 B8 59.8(3)
B11 B9 B8 60.1(3)
B5 B9 B10 59.8(3)
B4 B9 B10 108.3(4)
B11 B9 B10 60.6(3)
B8 B9 B10 108.3(4)
B5 B9 Br3 122.1(4)
B4 B9 Br3 121.0(4)
B11 B9 Br3 121.3(4)
B8 B9 Br3 120.9(4)
B10 B9 Br3 122.4(4)
B1 B10 B5 60.4(3)
B1 B10 B6 59.8(3)
B5 B10 B6 108.0(4)
B1 B10 B9 107.8(4)
B5 B10 B9 59.7(3)
B6 B10 B9 107.3(4)
B1 B10 B11 107.8(4)
B5 B10 B11 107.7(4)
B6 B10 B11 59.9(3)
B9 B10 B11 59.6(3)
B1 B10 Br5 121.0(4)
B5 B10 Br5 120.7(4)
B6 B10 Br5 122.6(4)
B9 B10 Br5 122.2(4)
B11 B10 Br5 122.9(4)
B9 B11 B6 107.3(4)
B9 B11 B8 60.0(3)
B6 B11 B8 107.3(4)
B9 B11 B7 107.9(4)
B6 B11 B7 59.6(4)
B8 B11 B7 60.0(4)
B9 B11 B10 59.9(3)
B6 B11 B10 59.5(3)
B8 B11 B10 107.7(4)
B7 B11 B10 107.5(4)
B9 B11 Br1 121.4(4)
B6 B11 Br1 123.4(4)
B8 B11 Br1 120.6(4)
B7 B11 Br1 121.5(4)
B10 B11 Br1 123.0(4)
C20 Si1 Ru1 124.48(16)
C20 Si1 H1 121(2)
Ru1 Si1 H1 49(2)
C20 Si1 H3 113(3)
Ru1 Si1 H3 123(3)
H1 Si1 H3 103(3)
C20 Si1 H2 122.19(17)
Ru1 Si1 H2 44.74(3)
H1 Si1 H2 91(2)
H3 Si1 H2 103(3)
C15 P1 C18 107.9(3)
C15 P1 C12 103.9(3)
C18 P1 C12 101.8(3)
C15 P1 Ru1 112.62(19)
C18 P1 Ru1 116.23(18)
C12 P1 Ru1 113.16(19)
C2 Ru1 C3 37.60(19)
C2 Ru1 C1 37.4(2)
C3 Ru1 C1 62.5(2)
C2 Ru1 Si1 111.08(14)
C3 Ru1 Si1 146.10(14)
C1 Ru1 Si1 100.72(14)
C2 Ru1 C5 62.4(2)
C3 Ru1 C5 62.3(2)
C1 Ru1 C5 37.25(19)
Si1 Ru1 C5 123.00(14)
C2 Ru1 C4 61.91(19)
C3 Ru1 C4 37.1(2)
C1 Ru1 C4 61.50(19)
Si1 Ru1 C4 159.49(14)
C5 Ru1 C4 36.57(19)
C2 Ru1 P1 141.31(15)
C3 Ru1 P1 107.54(14)
C1 Ru1 P1 162.01(14)
Si1 Ru1 P1 95.17(5)
C5 Ru1 P1 125.53(14)
C4 Ru1 P1 101.24(14)
C2 Ru1 H1 90(2)
C3 Ru1 H1 106(2)
C1 Ru1 H1 111(2)
Si1 Ru1 H1 50(2)
C5 Ru1 H1 148(2)
C4 Ru1 H1 143(2)
P1 Ru1 H1 86(2)
C2 Ru1 H2 138.91(15)
C3 Ru1 H2 153.81(14)
C1 Ru1 H2 103.17(15)
Si1 Ru1 H2 53.61(4)
C5 Ru1 H2 92.78(14)
C4 Ru1 H2 117.40(14)
P1 Ru1 H2 79.56(3)
H1 Ru1 H2 99(2)

loop_
_geom_bond_atom_site_label_1
_geom_bond_atom_site_label_2
_geom_bond_distance
C1 C2 1.425(8)
C1 C5 1.433(8)
C1 C6 1.501(7)
C1 Ru1 2.239(5)
C2 C3 1.433(8)
C2 C7 1.492(8)
C2 Ru1 2.206(5)
C3 C4 1.440(8)
C3 C8 1.483(8)
C3 Ru1 2.238(5)
C4 C5 1.422(8)
C4 C9 1.501(7)
C4 Ru1 2.283(5)
C5 C10 1.488(8)
C5 Ru1 2.247(5)
C6 H6A 0.9800
C6 H6B 0.9800
C6 H6C 0.9800
C7 H7A 0.9800
C7 H7B 0.9800
C7 H7C 0.9800
C8 H8A 0.9800
C8 H8B 0.9800
C8 H8C 0.9800
C9 H9A 0.9800
C9 H9B 0.9800
C9 H9C 0.9800
C10 H10A 0.9800
C10 H10B 0.9800
C10 H10C 0.9800
C11 C12 1.511(9)
C11 H11A 0.9800
C11 H11B 0.9800
C11 H11C 0.9800
C12 C13 1.527(9)
C12 P1 1.860(6)
C12 H12 1.0000
C13 H13A 0.9800
C13 H13B 0.9800
C13 H13C 0.9800
C14 C15 1.533(8)
C14 H14A 0.9800
C14 H14B 0.9800
C14 H14C 0.9800
C15 C16 1.519(10)
C15 P1 1.857(6)
C15 H15 1.0000
C16 H16A 0.9800
C16 H16B 0.9800
C16 H16C 0.9800
C17 C18 1.534(7)
C17 H17A 0.9800
C17 H17B 0.9800
C17 H17C 0.9800
C18 C19 1.536(9)
C18 P1 1.858(5)
C18 H18 1.0000
C19 H19A 0.9800
C19 H19B 0.9800
C19 H19C 0.9800
C20 C25 1.392(7)
C20 C21 1.411(7)
C20 Si1 1.852(5)
C21 C22 1.384(7)
C21 C26 1.507(7)
C22 C23 1.405(8)
C22 H22 0.9500
C23 C24 1.385(8)
C23 C27 1.505(7)
C24 C25 1.394(7)
C24 H24 0.9500
C25 C28 1.525(7)
C26 H26A 0.9800
C26 H26B 0.9800
C26 H26C 0.9800
C27 H27A 0.9800
C27 H27B 0.9800
C27 H27C 0.9800
C28 H28A 0.9800
C28 H28B 0.9800
C28 H28C 0.9800
C29 F1 1.316(8)
C29 C30 1.367(10)
C29 C34 1.379(9)
C30 C31 1.378(15)
C30 H30 0.9500
C31 C32 1.382(17)
C31 H31 0.9500
C32 C33 1.333(15)
C32 H32 0.9500
C33 C34 1.366(10)
C33 H33 0.9500
C34 H34 0.9500
C35 B5 1.701(8)
C35 B1 1.701(9)
C35 B2 1.703(9)
C35 B4 1.703(9)
C35 B3 1.707(8)
C35 H35 1.1200
B1 B2 1.766(9)
B1 B10 1.768(8)
B1 B6 1.770(8)
B1 B5 1.782(9)
B1 H100 1.1200
B2 B6 1.761(9)
B2 B7 1.780(9)
B2 B3 1.782(10)
B2 H101 1.1200
B3 B8 1.778(9)
B3 B7 1.779(10)
B3 B4 1.795(9)
B3 H102 1.1200
B4 B8 1.774(9)
B4 B9 1.775(8)
B4 B5 1.786(9)
B4 H103 1.1200
B5 B9 1.773(8)
B5 B10 1.774(9)
B5 H104 1.1200
B6 B7 1.777(10)
B6 B10 1.780(9)
B6 B11 1.786(8)
B6 Br6 1.955(7)
B7 B8 1.787(9)
B7 B11 1.789(9)
B7 Br4 1.944(6)
B8 B9 1.785(8)
B8 B11 1.786(9)
B8 Br2 1.956(6)
B9 B11 1.782(8)
B9 B10 1.787(9)
B9 Br3 1.948(6)
B10 B11 1.799(8)
B10 Br5 1.945(6)
B11 Br1 1.934(6)
Si1 Ru1 2.2462(13)
Si1 H1 1.74(6)
Si1 H3 1.33(6)
Si1 H2 1.8276(14)
P1 Ru1 2.3662(12)
Ru1 H1 1.72(6)
Ru1 H2 1.5981(4)

loop_
_geom_torsion_atom_site_label_1
_geom_torsion_atom_site_label_2
_geom_torsion_atom_site_label_3
_geom_torsion_atom_site_label_4
_geom_torsion
C5 C1 C2 C3 -1.7(6)
C6 C1 C2 C3 169.9(5)
Ru1 C1 C2 C3 -63.8(3)
C5 C1 C2 C7 -177.8(5)
C6 C1 C2 C7 -6.3(9)
Ru1 C1 C2 C7 120.0(5)
C5 C1 C2 Ru1 62.2(3)
C6 C1 C2 Ru1 -126.2(5)
C1 C2 C3 C4 -0.3(6)
C7 C2 C3 C4 176.1(5)
Ru1 C2 C3 C4 -64.2(3)
C1 C2 C3 C8 -166.8(5)
C7 C2 C3 C8 9.6(8)
Ru1 C2 C3 C8 129.3(5)
C1 C2 C3 Ru1 63.9(4)
C7 C2 C3 Ru1 -119.7(5)
C2 C3 C4 C5 2.1(6)
C8 C3 C4 C5 168.1(5)
Ru1 C3 C4 C5 -60.1(3)
C2 C3 C4 C9 -166.2(5)
C8 C3 C4 C9 -0.1(9)
Ru1 C3 C4 C9 131.7(5)
C2 C3 C4 Ru1 62.1(3)
C8 C3 C4 Ru1 -131.8(5)
C3 C4 C5 C1 -3.1(6)
C9 C4 C5 C1 165.3(5)
Ru1 C4 C5 C1 -62.8(3)
C3 C4 C5 C10 -175.6(5)
C9 C4 C5 C10 -7.1(8)
Ru1 C4 C5 C10 124.7(5)
C3 C4 C5 Ru1 59.7(3)
C9 C4 C5 Ru1 -131.9(5)
C2 C1 C5 C4 2.9(6)
C6 C1 C5 C4 -168.8(5)
Ru1 C1 C5 C4 64.1(3)
C2 C1 C5 C10 175.5(5)
C6 C1 C5 C10 3.8(8)
Ru1 C1 C5 C10 -123.4(5)
C2 C1 C5 Ru1 -61.1(3)
C6 C1 C5 Ru1 127.2(5)
C25 C20 C21 C22 3.4(7)
Si1 C20 C21 C22 -173.7(4)
C25 C20 C21 C26 -175.1(5)
Si1 C20 C21 C26 7.9(7)
C20 C21 C22 C23 -2.2(7)
C26 C21 C22 C23 176.2(5)
C21 C22 C23 C24 -0.3(8)
C21 C22 C23 C27 -179.5(5)
C22 C23 C24 C25 1.6(8)
C27 C23 C24 C25 -179.1(5)
C21 C20 C25 C24 -2.0(7)
Si1 C20 C25 C24 175.1(4)
C21 C20 C25 C28 179.6(5)
Si1 C20 C25 C28 -3.3(6)
C23 C24 C25 C20 -0.5(8)
C23 C24 C25 C28 177.9(5)
F1 C29 C30 C31 -177.3(7)
C34 C29 C30 C31 1.7(10)
C29 C30 C31 C32 -1.4(12)
C30 C31 C32 C33 0.8(13)
C31 C32 C33 C34 -0.5(13)
C32 C33 C34 C29 0.8(11)
F1 C29 C34 C33 177.5(7)
C30 C29 C34 C33 -1.4(10)
B5 C35 B1 B2 143.4(4)
B4 C35 B1 B2 107.0(5)
B3 C35 B1 B2 35.6(5)
B5 C35 B1 B10 40.3(4)
B2 C35 B1 B10 -103.2(4)
B4 C35 B1 B10 3.8(6)
B3 C35 B1 B10 -67.6(6)
B5 C35 B1 B6 102.8(4)
B2 C35 B1 B6 -40.6(4)
B4 C35 B1 B6 66.3(6)
B3 C35 B1 B6 -5.0(6)
B2 C35 B1 B5 -143.4(4)
B4 C35 B1 B5 -36.5(4)
B3 C35 B1 B5 -107.8(5)
B5 C35 B2 B6 5.0(6)
B1 C35 B2 B6 41.0(4)
B4 C35 B2 B6 -66.1(6)
B3 C35 B2 B6 -102.9(5)
B5 C35 B2 B1 -36.0(4)
B4 C35 B2 B1 -107.1(5)
B3 C35 B2 B1 -143.8(5)
B5 C35 B2 B7 67.4(6)
B1 C35 B2 B7 103.4(5)
B4 C35 B2 B7 -3.7(6)
B3 C35 B2 B7 -40.5(4)
B5 C35 B2 B3 107.8(5)
B1 C35 B2 B3 143.8(5)
B4 C35 B2 B3 36.8(5)
B10 B1 B2 C35 95.9(5)
B6 B1 B2 C35 133.0(5)
B5 B1 B2 C35 32.3(4)
C35 B1 B2 B6 -133.0(5)
B10 B1 B2 B6 -37.1(4)
B5 B1 B2 B6 -100.7(5)
C35 B1 B2 B7 -95.7(5)
B10 B1 B2 B7 0.2(6)
B6 B1 B2 B7 37.3(5)
B5 B1 B2 B7 -63.4(6)
C35 B1 B2 B3 -32.1(4)
B10 B1 B2 B3 63.8(6)
B6 B1 B2 B3 100.9(5)
B5 B1 B2 B3 0.2(6)
B5 C35 B3 B8 -3.7(7)
B1 C35 B3 B8 67.4(6)
B2 C35 B3 B8 102.7(5)
B4 C35 B3 B8 -40.2(4)
B5 C35 B3 B7 -66.0(6)
B1 C35 B3 B7 5.0(6)
B2 C35 B3 B7 40.4(4)
B4 C35 B3 B7 -102.5(5)
B5 C35 B3 B2 -106.5(5)
B1 C35 B3 B2 -35.4(5)
B4 C35 B3 B2 -143.0(5)
B5 C35 B3 B4 36.5(5)
B1 C35 B3 B4 107.6(5)
B2 C35 B3 B4 143.0(5)
B6 B2 B3 C35 96.0(5)
B1 B2 B3 C35 32.2(4)
B7 B2 B3 C35 133.4(5)
C35 B2 B3 B8 -95.3(5)
B6 B2 B3 B8 0.8(6)
B1 B2 B3 B8 -63.1(5)
B7 B2 B3 B8 38.1(4)
C35 B2 B3 B7 -133.4(5)
B6 B2 B3 B7 -37.4(4)
B1 B2 B3 B7 -101.3(5)
C35 B2 B3 B4 -32.5(4)
B6 B2 B3 B4 63.6(5)
B1 B2 B3 B4 -0.3(6)
B7 B2 B3 B4 100.9(5)
B5 C35 B4 B8 -102.9(4)
B1 C35 B4 B8 -66.5(5)
B2 C35 B4 B8 3.8(6)
B3 C35 B4 B8 40.4(4)
B5 C35 B4 B9 -40.5(4)
B1 C35 B4 B9 -4.1(6)
B2 C35 B4 B9 66.2(6)
B3 C35 B4 B9 102.8(5)
B1 C35 B4 B5 36.4(4)
B2 C35 B4 B5 106.7(5)
B3 C35 B4 B5 143.3(5)
B5 C35 B4 B3 -143.3(5)
B1 C35 B4 B3 -106.9(5)
B2 C35 B4 B3 -36.6(5)
B8 B3 B4 C35 133.3(5)
B7 B3 B4 C35 95.8(5)
B2 B3 B4 C35 32.6(4)
C35 B3 B4 B8 -133.3(5)
B7 B3 B4 B8 -37.4(4)
B2 B3 B4 B8 -100.7(5)
C35 B3 B4 B9 -95.3(5)
B8 B3 B4 B9 37.9(4)
B7 B3 B4 B9 0.5(6)
B2 B3 B4 B9 -62.8(5)
C35 B3 B4 B5 -32.3(4)
B8 B3 B4 B5 101.0(5)
B7 B3 B4 B5 63.6(5)
B2 B3 B4 B5 0.3(6)
B1 C35 B5 B9 -102.6(4)
B2 C35 B5 B9 -66.8(6)
B4 C35 B5 B9 40.6(4)
B3 C35 B5 B9 4.0(6)
B1 C35 B5 B10 -40.1(4)
B2 C35 B5 B10 -4.3(6)
B4 C35 B5 B10 103.1(4)
B3 C35 B5 B10 66.6(6)
B2 C35 B5 B1 35.7(5)
B4 C35 B5 B1 143.2(4)
B3 C35 B5 B1 106.6(5)
B1 C35 B5 B4 -143.2(4)
B2 C35 B5 B4 -107.4(5)
B3 C35 B5 B4 -36.6(5)
B2 B1 B5 C35 -32.5(4)
B10 B1 B5 C35 -133.7(4)
B6 B1 B5 C35 -95.7(5)
C35 B1 B5 B9 95.6(4)
B2 B1 B5 B9 63.1(5)
B10 B1 B5 B9 -38.0(4)
B6 B1 B5 B9 -0.1(6)
C35 B1 B5 B10 133.7(4)
B2 B1 B5 B10 101.2(5)
B6 B1 B5 B10 38.0(4)
C35 B1 B5 B4 32.4(4)
B2 B1 B5 B4 0.0(6)
B10 B1 B5 B4 -101.2(4)
B6 B1 B5 B4 -63.3(6)
B8 B4 B5 C35 95.4(5)
B9 B4 B5 C35 133.0(4)
B3 B4 B5 C35 32.3(4)
C35 B4 B5 B9 -133.0(4)
B8 B4 B5 B9 -37.6(4)
B3 B4 B5 B9 -100.7(5)
C35 B4 B5 B10 -95.5(5)
B8 B4 B5 B10 -0.1(6)
B9 B4 B5 B10 37.5(4)
B3 B4 B5 B10 -63.2(5)
C35 B4 B5 B1 -32.4(4)
B8 B4 B5 B1 63.0(5)
B9 B4 B5 B1 100.6(5)
B3 B4 B5 B1 -0.2(6)
C35 B2 B6 B1 -40.2(4)
B7 B2 B6 B1 -138.6(5)
B3 B2 B6 B1 -101.4(5)
C35 B2 B6 B7 98.4(5)
B1 B2 B6 B7 138.6(5)
B3 B2 B6 B7 37.2(4)
C35 B2 B6 B10 -3.4(6)
B1 B2 B6 B10 36.7(4)
B7 B2 B6 B10 -101.9(5)
B3 B2 B6 B10 -64.6(5)
C35 B2 B6 B11 60.8(5)
B1 B2 B6 B11 100.9(5)
B7 B2 B6 B11 -37.7(4)
B3 B2 B6 B11 -0.4(6)
C35 B2 B6 Br6 -150.7(4)
B1 B2 B6 Br6 -110.5(5)
B7 B2 B6 Br6 110.9(5)
B3 B2 B6 Br6 148.1(4)
C35 B1 B6 B2 40.2(4)
B10 B1 B6 B2 138.8(5)
B5 B1 B6 B2 101.1(5)
C35 B1 B6 B7 2.8(6)
B2 B1 B6 B7 -37.3(4)
B10 B1 B6 B7 101.5(5)
B5 B1 B6 B7 63.7(6)
C35 B1 B6 B10 -98.7(5)
B2 B1 B6 B10 -138.8(5)
B5 B1 B6 B10 -37.8(4)
C35 B1 B6 B11 -61.1(5)
B2 B1 B6 B11 -101.2(5)
B10 B1 B6 B11 37.6(4)
B5 B1 B6 B11 -0.2(6)
C35 B1 B6 Br6 151.0(4)
B2 B1 B6 Br6 110.8(5)
B10 B1 B6 Br6 -110.3(5)
B5 B1 B6 Br6 -148.1(4)
B2 B6 B7 B3 -37.1(4)
B1 B6 B7 B3 0.0(6)
B10 B6 B7 B3 63.4(5)
B11 B6 B7 B3 101.0(5)
Br6 B6 B7 B3 -148.1(4)
B1 B6 B7 B2 37.2(4)
B10 B6 B7 B2 100.6(5)
B11 B6 B7 B2 138.1(4)
Br6 B6 B7 B2 -110.9(5)
B2 B6 B7 B8 -100.2(5)
B1 B6 B7 B8 -63.1(5)
B10 B6 B7 B8 0.4(6)
B11 B6 B7 B8 37.9(4)
Br6 B6 B7 B8 148.8(4)
B2 B6 B7 B11 -138.1(4)
B1 B6 B7 B11 -101.0(5)
B10 B6 B7 B11 -37.5(4)
Br6 B6 B7 B11 110.9(5)
B2 B6 B7 Br4 109.1(5)
B1 B6 B7 Br4 146.3(4)
B10 B6 B7 Br4 -150.3(4)
B11 B6 B7 Br4 -112.7(5)
Br6 B6 B7 Br4 -1.8(7)
C35 B3 B7 B6 -2.8(6)
B8 B3 B7 B6 -100.6(5)
B2 B3 B7 B6 36.8(4)
B4 B3 B7 B6 -63.5(6)
C35 B3 B7 B2 -39.7(4)
B8 B3 B7 B2 -137.4(5)
B4 B3 B7 B2 -100.3(5)
C35 B3 B7 B8 97.7(5)
B2 B3 B7 B8 137.4(5)
B4 B3 B7 B8 37.1(4)
C35 B3 B7 B11 60.7(5)
B8 B3 B7 B11 -37.1(4)
B2 B3 B7 B11 100.3(5)
B4 B3 B7 B11 0.0(6)
C35 B3 B7 Br4 -149.5(4)
B8 B3 B7 Br4 112.7(5)
B2 B3 B7 Br4 -109.9(5)
B4 B3 B7 Br4 149.8(4)
C35 B2 B7 B6 -98.6(5)
B1 B2 B7 B6 -37.3(4)
B3 B2 B7 B6 -138.4(5)
C35 B2 B7 B3 39.8(4)
B6 B2 B7 B3 138.4(5)
B1 B2 B7 B3 101.1(5)
C35 B2 B7 B8 1.9(6)
B6 B2 B7 B8 100.6(5)
B1 B2 B7 B8 63.3(6)
B3 B2 B7 B8 -37.8(4)
C35 B2 B7 B11 -61.3(6)
B6 B2 B7 B11 37.4(4)
B1 B2 B7 B11 0.1(6)
B3 B2 B7 B11 -101.0(5)
C35 B2 B7 Br4 150.0(4)
B6 B2 B7 Br4 -111.3(5)
B1 B2 B7 Br4 -148.6(4)
B3 B2 B7 Br4 110.3(5)
C35 B4 B8 B3 -39.7(4)
B9 B4 B8 B3 -137.7(5)
B5 B4 B8 B3 -100.4(5)
C35 B4 B8 B9 98.0(4)
B5 B4 B8 B9 37.3(4)
B3 B4 B8 B9 137.7(5)
C35 B4 B8 B11 61.4(5)
B9 B4 B8 B11 -36.6(4)
B5 B4 B8 B11 0.7(6)
B3 B4 B8 B11 101.1(5)
C35 B4 B8 B7 -2.3(5)
B9 B4 B8 B7 -100.3(5)
B5 B4 B8 B7 -63.0(5)
B3 B4 B8 B7 37.4(4)
C35 B4 B8 Br2 -150.9(4)
B9 B4 B8 Br2 111.1(5)
B5 B4 B8 Br2 148.4(4)
B3 B4 B8 Br2 -111.2(5)
C35 B3 B8 B4 39.5(4)
B7 B3 B8 B4 138.3(5)
B2 B3 B8 B4 100.3(5)
C35 B3 B8 B9 1.8(6)
B7 B3 B8 B9 100.5(5)
B2 B3 B8 B9 62.5(5)
B4 B3 B8 B9 -37.8(4)
C35 B3 B8 B11 -61.6(5)
B7 B3 B8 B11 37.2(4)
B2 B3 B8 B11 -0.8(6)
B4 B3 B8 B11 -101.1(5)
C35 B3 B8 B7 -98.7(5)
B2 B3 B8 B7 -38.0(4)
B4 B3 B8 B7 -138.3(5)
C35 B3 B8 Br2 150.0(4)
B7 B3 B8 Br2 -111.3(5)
B2 B3 B8 Br2 -149.3(4)
B4 B3 B8 Br2 110.5(5)
B6 B7 B8 B4 62.8(5)
B3 B7 B8 B4 -37.8(4)
B2 B7 B8 B4 0.2(6)
B11 B7 B8 B4 100.7(4)
Br4 B7 B8 B4 -147.0(4)
B6 B7 B8 B3 100.5(5)
B2 B7 B8 B3 38.0(4)
B11 B7 B8 B3 138.5(4)
Br4 B7 B8 B3 -109.2(5)
B6 B7 B8 B9 -0.5(6)
B3 B7 B8 B9 -101.1(5)
B2 B7 B8 B9 -63.1(5)
B11 B7 B8 B9 37.4(4)
Br4 B7 B8 B9 149.7(4)
B6 B7 B8 B11 -38.0(4)
B3 B7 B8 B11 -138.5(4)
B2 B7 B8 B11 -100.5(5)
Br4 B7 B8 B11 112.3(5)
B6 B7 B8 Br2 -148.9(4)
B3 B7 B8 Br2 110.5(5)
B2 B7 B8 Br2 148.5(4)
B11 B7 B8 Br2 -111.0(5)
Br4 B7 B8 Br2 1.3(7)
C35 B5 B9 B4 -39.9(4)
B10 B5 B9 B4 -138.4(4)
B1 B5 B9 B4 -100.7(5)
C35 B5 B9 B11 61.1(5)
B10 B5 B9 B11 -37.4(4)
B1 B5 B9 B11 0.3(6)
B4 B5 B9 B11 101.0(5)
C35 B5 B9 B8 -2.6(6)
B10 B5 B9 B8 -101.1(5)
B1 B5 B9 B8 -63.4(5)
B4 B5 B9 B8 37.3(4)
C35 B5 B9 B10 98.5(5)
B1 B5 B9 B10 37.7(4)
B4 B5 B9 B10 138.4(4)
C35 B5 B9 Br3 -150.0(4)
B10 B5 B9 Br3 111.5(5)
B1 B5 B9 Br3 149.2(4)
B4 B5 B9 Br3 -110.1(5)
C35 B4 B9 B5 39.8(4)
B8 B4 B9 B5 138.2(5)
B3 B4 B9 B5 100.5(5)
C35 B4 B9 B11 -61.6(5)
B8 B4 B9 B11 36.8(4)
B5 B4 B9 B11 -101.4(5)
B3 B4 B9 B11 -0.8(6)
C35 B4 B9 B8 -98.4(5)
B5 B4 B9 B8 -138.2(5)
B3 B4 B9 B8 -37.6(4)
C35 B4 B9 B10 2.6(5)
B8 B4 B9 B10 101.0(5)
B5 B4 B9 B10 -37.2(4)
B3 B4 B9 B10 63.3(5)
C35 B4 B9 Br3 151.6(4)
B8 B4 B9 Br3 -110.0(5)
B5 B4 B9 Br3 111.8(5)
B3 B4 B9 Br3 -147.7(4)
B4 B8 B9 B5 -37.6(4)
B3 B8 B9 B5 0.5(6)
B11 B8 B9 B5 101.4(4)
B7 B8 B9 B5 63.8(5)
Br2 B8 B9 B5 -147.7(4)
B3 B8 B9 B4 38.1(4)
B11 B8 B9 B4 139.0(4)
B7 B8 B9 B4 101.5(5)
Br2 B8 B9 B4 -110.0(5)
B4 B8 B9 B11 -139.0(4)
B3 B8 B9 B11 -100.9(5)
B7 B8 B9 B11 -37.5(4)
Br2 B8 B9 B11 111.0(5)
B4 B8 B9 B10 -101.0(5)
B3 B8 B9 B10 -62.8(5)
B11 B8 B9 B10 38.1(4)
B7 B8 B9 B10 0.5(5)
Br2 B8 B9 B10 149.0(4)
B4 B8 B9 Br3 110.3(5)
B3 B8 B9 Br3 148.4(4)
B11 B8 B9 Br3 -110.7(4)
B7 B8 B9 Br3 -148.3(4)
Br2 B8 B9 Br3 0.3(6)
C35 B1 B10 B5 -39.5(4)
B2 B1 B10 B5 -100.9(5)
B6 B1 B10 B5 -137.8(5)
C35 B1 B10 B6 98.3(5)
B2 B1 B10 B6 36.8(5)
B5 B1 B10 B6 137.8(5)
C35 B1 B10 B9 -1.8(5)
B2 B1 B10 B9 -63.2(6)
B6 B1 B10 B9 -100.0(5)
B5 B1 B10 B9 37.7(4)
C35 B1 B10 B11 61.1(5)
B2 B1 B10 B11 -0.3(6)
B6 B1 B10 B11 -37.1(4)
B5 B1 B10 B11 100.6(5)
C35 B1 B10 Br5 -149.6(4)
B2 B1 B10 Br5 149.0(4)
B6 B1 B10 Br5 112.2(5)
B5 B1 B10 Br5 -110.1(5)
C35 B5 B10 B1 39.4(4)
B9 B5 B10 B1 137.6(4)
B4 B5 B10 B1 100.4(5)
C35 B5 B10 B6 1.8(5)
B9 B5 B10 B6 99.9(4)
B1 B5 B10 B6 -37.7(4)
B4 B5 B10 B6 62.7(5)
C35 B5 B10 B9 -98.1(4)
B1 B5 B10 B9 -137.6(4)
B4 B5 B10 B9 -37.2(4)
C35 B5 B10 B11 -61.4(5)
B9 B5 B10 B11 36.7(4)
B1 B5 B10 B11 -100.9(5)
B4 B5 B10 B11 -0.5(6)
C35 B5 B10 Br5 150.1(4)
B9 B5 B10 Br5 -111.8(5)
B1 B5 B10 Br5 110.6(5)
B4 B5 B10 Br5 -149.0(4)
B2 B6 B10 B1 -36.9(4)
B7 B6 B10 B1 -100.9(5)
B11 B6 B10 B1 -138.3(5)
Br6 B6 B10 B1 110.5(5)
B2 B6 B10 B5 1.1(6)
B1 B6 B10 B5 37.9(4)
B7 B6 B10 B5 -63.0(5)
B11 B6 B10 B5 -100.4(5)
Br6 B6 B10 B5 148.4(4)
B2 B6 B10 B9 64.0(5)
B1 B6 B10 B9 100.9(5)
B7 B6 B10 B9 0.0(6)
B11 B6 B10 B9 -37.4(4)
Br6 B6 B10 B9 -148.6(4)
B2 B6 B10 B11 101.5(5)
B1 B6 B10 B11 138.3(5)
B7 B6 B10 B11 37.4(4)
Br6 B6 B10 B11 -111.2(5)
B2 B6 B10 Br5 -146.5(4)
B1 B6 B10 Br5 -109.6(5)
B7 B6 B10 Br5 149.4(4)
B11 B6 B10 Br5 112.0(5)
Br6 B6 B10 Br5 0.8(6)
B5 B9 B10 B1 -38.0(4)
B4 B9 B10 B1 -0.5(5)
B11 B9 B10 B1 100.6(4)
B8 B9 B10 B1 62.8(5)
Br3 B9 B10 B1 -149.0(4)
B4 B9 B10 B5 37.5(4)
B11 B9 B10 B5 138.6(4)
B8 B9 B10 B5 100.8(4)
Br3 B9 B10 B5 -111.0(5)
B5 B9 B10 B6 -101.1(4)
B4 B9 B10 B6 -63.6(5)
B11 B9 B10 B6 37.6(4)
B8 B9 B10 B6 -0.3(5)
Br3 B9 B10 B6 147.9(4)
B5 B9 B10 B11 -138.6(4)
B4 B9 B10 B11 -101.2(4)
B8 B9 B10 B11 -37.9(4)
Br3 B9 B10 B11 110.3(4)
B5 B9 B10 Br5 109.3(5)
B4 B9 B10 Br5 146.8(4)
B11 B9 B10 Br5 -112.1(4)
B8 B9 B10 Br5 -149.9(4)
Br3 B9 B10 Br5 -1.7(6)
B5 B9 B11 B6 -0.4(6)
B4 B9 B11 B6 63.7(5)
B8 B9 B11 B6 100.4(5)
B10 B9 B11 B6 -37.4(4)
Br3 B9 B11 B6 -149.6(4)
B5 B9 B11 B8 -100.8(4)
B4 B9 B11 B8 -36.7(4)
B10 B9 B11 B8 -137.8(4)
Br3 B9 B11 B8 110.1(5)
B5 B9 B11 B7 -63.2(5)
B4 B9 B11 B7 0.9(6)
B8 B9 B11 B7 37.5(4)
B10 B9 B11 B7 -100.3(4)
Br3 B9 B11 B7 147.6(4)
B5 B9 B11 B10 37.0(4)
B4 B9 B11 B10 101.1(4)
B8 B9 B11 B10 137.8(4)
Br3 B9 B11 B10 -112.1(5)
B5 B9 B11 Br1 149.5(4)
B4 B9 B11 Br1 -146.4(4)
B8 B9 B11 Br1 -109.7(5)
B10 B9 B11 Br1 112.5(5)
Br3 B9 B11 Br1 0.4(6)
B2 B6 B11 B9 -63.3(5)
B1 B6 B11 B9 0.3(6)
B7 B6 B11 B9 -101.0(5)
B10 B6 B11 B9 37.6(4)
Br6 B6 B11 B9 148.2(4)
B2 B6 B11 B8 -0.1(6)
B1 B6 B11 B8 63.5(6)
B7 B6 B11 B8 -37.8(4)
B10 B6 B11 B8 100.8(4)
Br6 B6 B11 B8 -148.6(4)
B2 B6 B11 B7 37.7(4)
B1 B6 B11 B7 101.3(5)
B10 B6 B11 B7 138.6(4)
Br6 B6 B11 B7 -110.8(5)
B2 B6 B11 B10 -100.8(5)
B1 B6 B11 B10 -37.2(4)
B7 B6 B11 B10 -138.6(4)
Br6 B6 B11 B10 110.6(5)
B2 B6 B11 Br1 147.5(4)
B1 B6 B11 Br1 -148.9(4)
B7 B6 B11 Br1 109.8(5)
B10 B6 B11 Br1 -111.6(5)
Br6 B6 B11 Br1 -1.0(7)
B4 B8 B11 B9 36.6(4)
B3 B8 B11 B9 100.9(4)
B7 B8 B11 B9 138.0(4)
Br2 B8 B11 B9 -110.8(5)
B4 B8 B11 B6 -63.7(5)
B3 B8 B11 B6 0.5(5)
B9 B8 B11 B6 -100.3(4)
B7 B8 B11 B6 37.6(4)
Br2 B8 B11 B6 148.9(4)
B4 B8 B11 B7 -101.4(5)
B3 B8 B11 B7 -37.1(4)
B9 B8 B11 B7 -138.0(4)
Br2 B8 B11 B7 111.2(5)
B4 B8 B11 B10 -1.0(6)
B3 B8 B11 B10 63.3(5)
B9 B8 B11 B10 -37.6(4)
B7 B8 B11 B10 100.4(4)
Br2 B8 B11 B10 -148.4(4)
B4 B8 B11 Br1 147.6(4)
B3 B8 B11 Br1 -148.1(4)
B9 B8 B11 Br1 111.0(5)
B7 B8 B11 Br1 -111.0(5)
Br2 B8 B11 Br1 0.2(6)
B6 B7 B11 B9 99.9(4)
B3 B7 B11 B9 -0.5(6)
B2 B7 B11 B9 62.9(6)
B8 B7 B11 B9 -37.5(4)
Br4 B7 B11 B9 -149.4(4)
B3 B7 B11 B6 -100.4(5)
B2 B7 B11 B6 -37.0(4)
B8 B7 B11 B6 -137.5(4)
Br4 B7 B11 B6 110.7(5)
B6 B7 B11 B8 137.5(4)
B3 B7 B11 B8 37.0(4)
B2 B7 B11 B8 100.4(5)
Br4 B7 B11 B8 -111.9(5)
B6 B7 B11 B10 36.7(4)
B3 B7 B11 B10 -63.7(6)
B2 B7 B11 B10 -0.3(6)
B8 B7 B11 B10 -100.7(4)
Br4 B7 B11 B10 147.4(4)
B6 B7 B11 Br1 -112.9(5)
B3 B7 B11 Br1 146.7(4)
B2 B7 B11 Br1 -149.9(4)
B8 B7 B11 Br1 109.6(5)
Br4 B7 B11 Br1 -2.2(7)
B1 B10 B11 B9 -100.5(5)
B5 B10 B11 B9 -36.8(4)
B6 B10 B11 B9 -137.7(4)
Br5 B10 B11 B9 110.8(5)
B1 B10 B11 B6 37.1(4)
B5 B10 B11 B6 100.9(5)
B9 B10 B11 B6 137.7(4)
Br5 B10 B11 B6 -111.5(5)
B1 B10 B11 B8 -62.9(5)
B5 B10 B11 B8 0.9(6)
B6 B10 B11 B8 -100.0(5)
B9 B10 B11 B8 37.7(4)
Br5 B10 B11 B8 148.5(4)
B1 B10 B11 B7 0.4(6)
B5 B10 B11 B7 64.1(5)
B6 B10 B11 B7 -36.8(4)
B9 B10 B11 B7 100.9(5)
Br5 B10 B11 B7 -148.2(4)
B1 B10 B11 Br1 149.5(4)
B5 B10 B11 Br1 -146.8(4)
B6 B10 B11 Br1 112.3(5)
B9 B10 B11 Br1 -110.0(5)
Br5 B10 B11 Br1 0.8(7)
C25 C20 Si1 Ru1 -88.7(4)
C21 C20 Si1 Ru1 88.4(4)
C16 C15 P1 C18 51.5(5)
C14 C15 P1 C18 -76.2(6)
C16 C15 P1 C12 159.1(4)
C14 C15 P1 C12 31.3(6)
C16 C15 P1 Ru1 -78.2(4)
C14 C15 P1 Ru1 154.1(5)
C17 C18 P1 C15 56.5(5)
C19 C18 P1 C15 -73.3(5)
C17 C18 P1 C12 -52.4(5)
C19 C18 P1 C12 177.7(4)
C17 C18 P1 Ru1 -175.9(4)
C19 C18 P1 Ru1 54.3(5)
C11 C12 P1 C15 67.2(5)
C13 C12 P1 C15 -167.2(4)
C11 C12 P1 C18 179.3(4)
C13 C12 P1 C18 -55.1(5)
C11 C12 P1 Ru1 -55.2(4)
C13 C12 P1 Ru1 70.4(5)
C1 C2 Ru1 C3 -116.9(4)
C7 C2 Ru1 C3 119.3(6)
C3 C2 Ru1 C1 116.9(4)
C7 C2 Ru1 C1 -123.8(6)
C1 C2 Ru1 Si1 79.9(3)
C3 C2 Ru1 Si1 -163.2(3)
C7 C2 Ru1 Si1 -44.0(5)
C1 C2 Ru1 C5 -37.3(3)
C3 C2 Ru1 C5 79.6(3)
C7 C2 Ru1 C5 -161.2(6)
C1 C2 Ru1 C4 -78.9(3)
C3 C2 Ru1 C4 38.0(3)
C7 C2 Ru1 C4 157.3(6)
C1 C2 Ru1 P1 -150.7(2)
C3 C2 Ru1 P1 -33.7(4)
C7 C2 Ru1 P1 85.5(5)
C4 C3 Ru1 C2 115.9(4)
C8 C3 Ru1 C2 -118.8(7)
C2 C3 Ru1 C1 -37.6(3)
C4 C3 Ru1 C1 78.3(3)
C8 C3 Ru1 C1 -156.4(6)
C2 C3 Ru1 Si1 28.9(4)
C4 C3 Ru1 Si1 144.7(3)
C8 C3 Ru1 Si1 -89.9(6)
C2 C3 Ru1 C5 -79.9(3)
C4 C3 Ru1 C5 36.0(3)
C8 C3 Ru1 C5 161.3(6)
C2 C3 Ru1 C4 -115.9(4)
C8 C3 Ru1 C4 125.3(7)
C2 C3 Ru1 P1 158.6(3)
C4 C3 Ru1 P1 -85.5(3)
C8 C3 Ru1 P1 39.8(6)
C5 C1 Ru1 C2 -117.4(4)
C6 C1 Ru1 C2 121.5(7)
C2 C1 Ru1 C3 37.8(3)
C5 C1 Ru1 C3 -79.6(3)
C6 C1 Ru1 C3 159.3(6)
C2 C1 Ru1 Si1 -110.8(3)
C5 C1 Ru1 Si1 131.8(3)
C6 C1 Ru1 Si1 10.7(6)
C2 C1 Ru1 C5 117.4(4)
C6 C1 Ru1 C5 -121.2(7)
C2 C1 Ru1 C4 80.1(3)
C5 C1 Ru1 C4 -37.3(3)
C6 C1 Ru1 C4 -158.4(6)
C2 C1 Ru1 P1 97.6(5)
C5 C1 Ru1 P1 -19.8(7)
C6 C1 Ru1 P1 -141.0(5)
C20 Si1 Ru1 C2 -33.0(3)
C20 Si1 Ru1 C3 -51.4(3)
C20 Si1 Ru1 C1 4.5(3)
C20 Si1 Ru1 C5 37.0(3)
C20 Si1 Ru1 C4 32.8(5)
C20 Si1 Ru1 P1 176.0(2)
C4 C5 Ru1 C2 -79.2(3)
C1 C5 Ru1 C2 37.5(3)
C10 C5 Ru1 C2 158.1(6)
C4 C5 Ru1 C3 -36.6(3)
C1 C5 Ru1 C3 80.1(3)
C10 C5 Ru1 C3 -159.3(6)
C4 C5 Ru1 C1 -116.7(5)
C10 C5 Ru1 C1 120.6(6)
C4 C5 Ru1 Si1 -177.5(3)
C1 C5 Ru1 Si1 -60.8(3)
C10 C5 Ru1 Si1 59.8(5)
C1 C5 Ru1 C4 116.7(5)
C10 C5 Ru1 C4 -122.7(6)
C4 C5 Ru1 P1 55.9(3)
C1 C5 Ru1 P1 172.6(3)
C10 C5 Ru1 P1 -66.8(5)
C5 C4 Ru1 C2 80.7(3)
C3 C4 Ru1 C2 -38.5(3)
C9 C4 Ru1 C2 -159.7(7)
C5 C4 Ru1 C3 119.1(4)
C9 C4 Ru1 C3 -121.2(7)
C5 C4 Ru1 C1 38.0(3)
C3 C4 Ru1 C1 -81.2(3)
C9 C4 Ru1 C1 157.6(7)
C5 C4 Ru1 Si1 5.9(6)
C3 C4 Ru1 Si1 -113.2(4)
C9 C4 Ru1 Si1 125.6(5)
C3 C4 Ru1 C5 -119.1(4)
C9 C4 Ru1 C5 119.7(7)
C5 C4 Ru1 P1 -136.6(3)
C3 C4 Ru1 P1 104.3(3)
C9 C4 Ru1 P1 -16.9(6)
C15 P1 Ru1 C2 26.4(3)
C18 P1 Ru1 C2 -98.9(3)
C12 P1 Ru1 C2 143.8(3)
C15 P1 Ru1 C3 5.5(3)
C18 P1 Ru1 C3 -119.7(3)
C12 P1 Ru1 C3 122.9(3)
C15 P1 Ru1 C1 -47.9(6)
C18 P1 Ru1 C1 -173.2(5)
C12 P1 Ru1 C1 69.5(5)
C15 P1 Ru1 Si1 160.0(2)
C18 P1 Ru1 Si1 34.8(2)
C12 P1 Ru1 Si1 -82.5(2)
C15 P1 Ru1 C5 -62.5(3)
C18 P1 Ru1 C5 172.2(3)
C12 P1 Ru1 C5 54.9(3)
C15 P1 Ru1 C4 -32.3(3)
C18 P1 Ru1 C4 -157.6(3)
C12 P1 Ru1 C4 85.1(3)
